data_2239007
loop_
_publ_author_name
'Mathew, Eason M.'
'Sithambaresan, M.'
'Unnikrishnan, P. A.'
'Kurup, M. R. Prathapachandra'

_publ_section_title
;
 16-Oxapentacyclo[6.6.5.0^1,18^.0^2,7^.0^9,14^]nonadeca-2,4,6,9,11,13,18-heptaen-15-one
;
_journal_issue 2
_journal_name_full 'Acta Crystallographica Section E'
_journal_page_first o114
_journal_paper_doi 10.1107/S1600536814000026
_journal_volume 70
_journal_year 2014
_chemical_formula_iupac 'C18 H12 O2'
_chemical_formula_moiety 'C18 H12 O2'
_chemical_formula_sum 'C18 H12 O2'
_chemical_formula_weight 260.28
_chemical_name_systematic 16-Oxapentacyclo[6.6.5.0^1,18^.0^2,7^.0^9,14^]nonadeca-2,4,6,9,11,13,18-heptaen-15-one
_space_group_IT_number 14
_symmetry_cell_setting monoclinic
_symmetry_space_group_name_Hall '-P 2ybc'
_symmetry_space_group_name_H-M 'P 1 21/c 1'
_atom_sites_solution_hydrogens geom
_atom_sites_solution_primary direct
_atom_sites_solution_secondary difmap
_audit_creation_method SHELXL-97
_cell_angle_alpha 90.00
_cell_angle_beta 105.295(4)
_cell_angle_gamma 90.00
_cell_formula_units_Z 4
_cell_length_a 9.3510(10)
_cell_length_b 13.8153(16)
_cell_length_c 10.1514(9)
_cell_measurement_reflns_used 2538
_cell_measurement_temperature 296(2)
_cell_measurement_theta_max 27.194
_cell_measurement_theta_min 2.696
_cell_volume 1265.0(2)
_computing_cell_refinement '<i>SAINT</i> (Bruker, 2007)'
_computing_data_collection '<i>APEX2</i> (Bruker, 2007)'
_computing_data_reduction '<i>SAINT</i> (Bruker, 2007)'
_computing_molecular_graphics
;
<i>ORTEP-3 for Windows</i> (Farrugia, 2012) and <i>DIAMOND</i>
(Brandenburg, 2010)
;
_computing_publication_material
;
<i>SHELXL97</i> (Sheldrick, 2008) and <i>publCIF</i> (Westrip,
2010)
;
_computing_structure_refinement 'SHELXL97 (Sheldrick, 2008)'
_computing_structure_solution 'SHELXS97 (Sheldrick, 2008)'
_diffrn_ambient_temperature 296(2)
_diffrn_detector_area_resol_mean 8.33
_diffrn_measured_fraction_theta_full 0.989
_diffrn_measured_fraction_theta_max 0.989
_diffrn_measurement_device_type 'Bruker Kappa APEXII CCD area-detector diffractometer'
_diffrn_measurement_method '\w and \f scan'
_diffrn_radiation_monochromator graphite
_diffrn_radiation_source 'fine-focus sealed tube'
_diffrn_radiation_type MoK\a
_diffrn_radiation_wavelength 0.71073
_diffrn_reflns_av_R_equivalents 0.0347
_diffrn_reflns_av_sigmaI/netI 0.0366
_diffrn_reflns_limit_h_max 12
_diffrn_reflns_limit_h_min -12
_diffrn_reflns_limit_k_max 18
_diffrn_reflns_limit_k_min -18
_diffrn_reflns_limit_l_max 13
_diffrn_reflns_limit_l_min -9
_diffrn_reflns_number 9570
_diffrn_reflns_theta_full 28.31
_diffrn_reflns_theta_max 28.31
_diffrn_reflns_theta_min 2.70
_diffrn_standards_number 0
_exptl_absorpt_coefficient_mu 0.088
_exptl_absorpt_correction_T_max 0.9740
_exptl_absorpt_correction_T_min 0.9655
_exptl_absorpt_correction_type multi-scan
_exptl_absorpt_process_details '(<i>SADABS</i>; Bruker, 2007)'
_exptl_crystal_colour colourless
_exptl_crystal_density_diffrn 1.367
_exptl_crystal_density_method 'not measured'
_exptl_crystal_description block
_exptl_crystal_F_000 544
_exptl_crystal_size_max 0.40
_exptl_crystal_size_mid 0.35
_exptl_crystal_size_min 0.30
_refine_diff_density_max 0.223
_refine_diff_density_min -0.188
_refine_ls_extinction_coef 0.042(4)
_refine_ls_extinction_expression Fc^*^=kFc[1+0.001xFc^2^\l^3^/sin(2\q)]^-1/4^
_refine_ls_extinction_method SHELXL
_refine_ls_goodness_of_fit_ref 1.031
_refine_ls_hydrogen_treatment constr
_refine_ls_matrix_type full
_refine_ls_number_parameters 182
_refine_ls_number_reflns 3123
_refine_ls_number_restraints 0
_refine_ls_restrained_S_all 1.031
_refine_ls_R_factor_all 0.0686
_refine_ls_R_factor_gt 0.0444
_refine_ls_shift/su_max 0.000
_refine_ls_shift/su_mean 0.000
_refine_ls_structure_factor_coef Fsqd
_refine_ls_weighting_details 'calc w=1/[\s^2^(Fo^2^)+(0.0716P)^2^+0.0884P] where P=(Fo^2^+2Fc^2^)/3'
_refine_ls_weighting_scheme calc
_refine_ls_wR_factor_gt 0.1146
_refine_ls_wR_factor_ref 0.1321
_reflns_number_gt 2224
_reflns_number_total 3123
_reflns_threshold_expression >2sigma(I)
_cod_data_source_file yk2102sup1.cif
_cod_data_source_block I
_cod_original_sg_symbol_H-M 'P 21/c'
_cod_database_code 2239007
_cod_database_fobs_code 2239007

loop_
_symmetry_equiv_pos_as_xyz
'x, y, z'
'-x, y+1/2, -z+1/2'
'-x, -y, -z'
'x, -y-1/2, z-1/2'

loop_
_atom_site_type_symbol
_atom_site_label
_atom_site_fract_x
_atom_site_fract_y
_atom_site_fract_z
_atom_site_U_iso_or_equiv
_atom_site_adp_type
_atom_site_calc_flag
_atom_site_refinement_flags
_atom_site_occupancy
_atom_site_symmetry_multiplicity
O O1 0.80024(14) -0.01503(9) 0.22190(12) 0.0570(4) Uani d . 1 1
O O2 0.81229(15) -0.05665(8) 0.43556(13) 0.0590(4) Uani d . 1 1
C C1 0.35542(16) 0.23405(12) 0.28342(15) 0.0410(4) Uani d . 1 1
H H1 0.3188 0.2869 0.3209 0.049 Uiso calc R 1 1
C C2 0.27224(16) 0.19194(12) 0.16350(15) 0.0454(4) Uani d . 1 1
H H2 0.1799 0.2175 0.1198 0.054 Uiso calc R 1 1
C C3 0.32484(18) 0.11291(12) 0.10856(15) 0.0440(4) Uani d . 1 1
H H3 0.2663 0.0840 0.0300 0.053 Uiso calc R 1 1
C C4 0.46477(17) 0.07589(11) 0.16959(13) 0.0368(3) Uani d . 1 1
H H4 0.5010 0.0230 0.1318 0.044 Uiso calc R 1 1
C C5 0.54912(15) 0.11890(10) 0.28707(13) 0.0294(3) Uani d . 1 1
C C6 0.49305(15) 0.19640(10) 0.34614(13) 0.0323(3) Uani d . 1 1
C C7 0.59990(16) 0.23295(11) 0.47731(13) 0.0372(4) Uani d . 1 1
H H7 0.5584 0.2858 0.5201 0.045 Uiso calc R 1 1
C C8 0.73588(15) 0.26293(10) 0.43345(13) 0.0329(3) Uani d . 1 1
C C9 0.79945(18) 0.35413(11) 0.44610(15) 0.0426(4) Uani d . 1 1
H H9 0.7627 0.4033 0.4905 0.051 Uiso calc R 1 1
C C10 0.91836(18) 0.37120(12) 0.39195(16) 0.0472(4) Uani d . 1 1
H H10 0.9615 0.4323 0.4001 0.057 Uiso calc R 1 1
C C11 0.97316(17) 0.29906(12) 0.32652(16) 0.0462(4) Uani d . 1 1
H H11 1.0519 0.3120 0.2893 0.055 Uiso calc R 1 1
C C12 0.91213(15) 0.20649(11) 0.31525(14) 0.0373(3) Uani d . 1 1
H H12 0.9503 0.1573 0.2720 0.045 Uiso calc R 1 1
C C13 0.79444(14) 0.18928(10) 0.36931(12) 0.0297(3) Uani d . 1 1
C C14 0.70748(15) 0.09493(10) 0.36761(13) 0.0298(3) Uani d . 1 1
C C15 0.77607(17) 0.00483(11) 0.32910(16) 0.0408(4) Uani d . 1 1
C C16 0.7720(2) -0.01959(13) 0.55478(17) 0.0566(5) Uani d . 1 1
H H16A 0.8592 -0.0126 0.6311 0.068 Uiso calc R 1 1
H H16B 0.7028 -0.0629 0.5813 0.068 Uiso calc R 1 1
C C17 0.70234(16) 0.07596(12) 0.51340(14) 0.0375(3) Uani d . 1 1
C C18 0.64493(17) 0.14591(12) 0.57090(14) 0.0419(4) Uani d . 1 1
H H18 0.6331 0.1426 0.6589 0.050 Uiso calc R 1 1

loop_
_atom_site_aniso_label
_atom_site_aniso_U_11
_atom_site_aniso_U_22
_atom_site_aniso_U_33
_atom_site_aniso_U_12
_atom_site_aniso_U_13
_atom_site_aniso_U_23
O1 0.0749(9) 0.0426(7) 0.0586(7) 0.0140(6) 0.0266(6) -0.0097(6)
O2 0.0767(9) 0.0353(7) 0.0645(8) 0.0168(6) 0.0177(6) 0.0126(6)
C1 0.0341(8) 0.0432(9) 0.0454(8) 0.0049(6) 0.0097(6) -0.0012(7)
C2 0.0322(8) 0.0528(10) 0.0457(8) -0.0005(7) 0.0005(7) 0.0072(7)
C3 0.0429(8) 0.0487(10) 0.0339(7) -0.0133(7) -0.0015(6) 0.0007(7)
C4 0.0452(8) 0.0319(7) 0.0332(7) -0.0058(6) 0.0099(6) -0.0028(6)
C5 0.0327(7) 0.0288(7) 0.0268(6) -0.0021(5) 0.0079(5) 0.0025(5)
C6 0.0311(7) 0.0355(8) 0.0304(6) -0.0006(5) 0.0085(5) 0.0000(6)
C7 0.0383(8) 0.0412(8) 0.0311(7) 0.0048(6) 0.0076(6) -0.0096(6)
C8 0.0330(7) 0.0337(7) 0.0276(6) 0.0023(6) 0.0003(5) -0.0045(5)
C9 0.0451(9) 0.0339(8) 0.0396(8) 0.0026(6) -0.0049(7) -0.0080(6)
C10 0.0407(9) 0.0386(9) 0.0532(9) -0.0103(7) -0.0035(7) 0.0001(7)
C11 0.0296(7) 0.0513(10) 0.0542(9) -0.0062(6) 0.0051(7) 0.0080(8)
C12 0.0292(7) 0.0400(8) 0.0417(7) 0.0033(6) 0.0073(6) 0.0026(6)
C13 0.0295(7) 0.0289(7) 0.0279(6) 0.0029(5) 0.0026(5) 0.0007(5)
C14 0.0337(7) 0.0271(7) 0.0286(6) 0.0017(5) 0.0080(5) 0.0002(5)
C15 0.0437(8) 0.0306(8) 0.0477(8) 0.0037(6) 0.0111(7) -0.0007(7)
C16 0.0646(11) 0.0535(11) 0.0507(9) 0.0097(9) 0.0136(9) 0.0200(8)
C17 0.0371(8) 0.0429(8) 0.0307(7) 0.0001(6) 0.0056(6) 0.0074(6)
C18 0.0426(8) 0.0582(10) 0.0251(6) -0.0012(7) 0.0092(6) 0.0013(6)

loop_
_atom_type_symbol
_atom_type_description
_atom_type_scat_dispersion_real
_atom_type_scat_dispersion_imag
_atom_type_scat_source
C C 0.0033 0.0016 'International Tables Vol C Tables 4.2.6.8 and 6.1.1.4'
H H 0.0000 0.0000 'International Tables Vol C Tables 4.2.6.8 and 6.1.1.4'
N N 0.0061 0.0033 'International Tables Vol C Tables 4.2.6.8 and 6.1.1.4'
O O 0.0106 0.0060 'International Tables Vol C Tables 4.2.6.8 and 6.1.1.4'

loop_
_geom_angle_atom_site_label_1
_geom_angle_atom_site_label_2
_geom_angle_atom_site_label_3
_geom_angle
C15 O2 C16 112.40(12)
C6 C1 C2 119.08(15)
C6 C1 H1 120.5
C2 C1 H1 120.5
C3 C2 C1 120.74(14)
C3 C2 H2 119.6
C1 C2 H2 119.6
C2 C3 C4 120.47(13)
C2 C3 H3 119.8
C4 C3 H3 119.8
C5 C4 C3 118.93(14)
C5 C4 H4 120.5
C3 C4 H4 120.5
C4 C5 C6 120.55(13)
C4 C5 C14 128.48(13)
C6 C5 C14 110.95(11)
C1 C6 C5 120.13(13)
C1 C6 C7 126.55(14)
C5 C6 C7 113.29(11)
C8 C7 C18 106.55(12)
C8 C7 C6 104.00(11)
C18 C7 C6 107.06(12)
C8 C7 H7 112.9
C18 C7 H7 112.9
C6 C7 H7 112.9
C9 C8 C13 119.68(14)
C9 C8 C7 126.58(14)
C13 C8 C7 113.68(12)
C10 C9 C8 119.23(14)
C10 C9 H9 120.4
C8 C9 H9 120.4
C11 C10 C9 120.73(15)
C11 C10 H10 119.6
C9 C10 H10 119.6
C10 C11 C12 120.68(15)
C10 C11 H11 119.7
C12 C11 H11 119.7
C13 C12 C11 118.69(14)
C13 C12 H12 120.7
C11 C12 H12 120.7
C12 C13 C8 120.96(13)
C12 C13 C14 128.37(12)
C8 C13 C14 110.66(12)
C15 C14 C17 103.71(12)
C15 C14 C5 117.50(11)
C17 C14 C5 106.50(11)
C15 C14 C13 116.53(12)
C17 C14 C13 106.81(11)
C5 C14 C13 104.96(10)
O1 C15 O2 121.07(14)
O1 C15 C14 128.49(14)
O2 C15 C14 110.44(13)
O2 C16 C17 105.60(12)
O2 C16 H16A 110.6
C17 C16 H16A 110.6
O2 C16 H16B 110.6
C17 C16 H16B 110.6
H16A C16 H16B 108.8
C18 C17 C16 136.81(14)
C18 C17 C14 115.35(13)
C16 C17 C14 107.80(13)
C17 C18 C7 112.45(12)
C17 C18 H18 123.8
C7 C18 H18 123.8

loop_
_geom_bond_atom_site_label_1
_geom_bond_atom_site_label_2
_geom_bond_distance
O1 C15 1.2001(19)
O2 C15 1.3457(19)
O2 C16 1.452(2)
C1 C6 1.3783(19)
C1 C2 1.388(2)
C1 H1 0.9300
C2 C3 1.375(2)
C2 H2 0.9300
C3 C4 1.389(2)
C3 H3 0.9300
C4 C5 1.3788(19)
C4 H4 0.9300
C5 C6 1.395(2)
C5 C14 1.5272(18)
C6 C7 1.5246(18)
C7 C8 1.512(2)
C7 C18 1.521(2)
C7 H7 0.9800
C8 C9 1.385(2)
C8 C13 1.3955(19)
C9 C10 1.384(2)
C9 H9 0.9300
C10 C11 1.370(2)
C10 H10 0.9300
C11 C12 1.393(2)
C11 H11 0.9300
C12 C13 1.374(2)
C12 H12 0.9300
C13 C14 1.5339(19)
C14 C15 1.499(2)
C14 C17 1.5163(18)
C16 C17 1.483(2)
C16 H16A 0.9700
C16 H16B 0.9700
C17 C18 1.315(2)
C18 H18 0.9300

loop_
_geom_hbond_atom_site_label_D
_geom_hbond_atom_site_label_H
_geom_hbond_atom_site_label_A
_geom_hbond_site_symmetry_A
_geom_hbond_distance_DH
_geom_hbond_distance_HA
_geom_hbond_distance_DA
_geom_hbond_angle_DHA
C7 H7 Cg1 4_555 0.98 2.92 3.7835(16) 148
C16 H16B Cg1 3_656 0.97 2.76 3.650(2) 153
C18 H18 Cg2 4_555 0.93 2.84 3.3942(16) 120
C3 H3 O1 3_655 0.93 2.64 3.519(2) 157

loop_
_geom_torsion_atom_site_label_1
_geom_torsion_atom_site_label_2
_geom_torsion_atom_site_label_3
_geom_torsion_atom_site_label_4
_geom_torsion
C6 C1 C2 C3 0.9(2)
C1 C2 C3 C4 -2.3(2)
C2 C3 C4 C5 0.8(2)
C3 C4 C5 C6 2.0(2)
C3 C4 C5 C14 -176.46(13)
C2 C1 C6 C5 1.9(2)
C2 C1 C6 C7 179.78(14)
C4 C5 C6 C1 -3.4(2)
C14 C5 C6 C1 175.29(12)
C4 C5 C6 C7 178.45(12)
C14 C5 C6 C7 -2.83(17)
C1 C6 C7 C8 -118.49(16)
C5 C6 C7 C8 59.48(15)
C1 C6 C7 C18 128.95(16)
C5 C6 C7 C18 -53.07(16)
C18 C7 C8 C9 -125.80(15)
C6 C7 C8 C9 121.28(15)
C18 C7 C8 C13 57.06(14)
C6 C7 C8 C13 -55.86(15)
C13 C8 C9 C10 1.4(2)
C7 C8 C9 C10 -175.55(13)
C8 C9 C10 C11 0.0(2)
C9 C10 C11 C12 -1.2(2)
C10 C11 C12 C13 0.9(2)
C11 C12 C13 C8 0.5(2)
C11 C12 C13 C14 178.84(12)
C9 C8 C13 C12 -1.7(2)
C7 C8 C13 C12 175.68(11)
C9 C8 C13 C14 179.70(11)
C7 C8 C13 C14 -2.94(15)
C4 C5 C14 C15 -9.8(2)
C6 C5 C14 C15 171.65(12)
C4 C5 C14 C17 -125.40(15)
C6 C5 C14 C17 56.01(15)
C4 C5 C14 C13 121.57(15)
C6 C5 C14 C13 -57.03(14)
C12 C13 C14 C15 13.99(19)
C8 C13 C14 C15 -167.52(11)
C12 C13 C14 C17 129.29(14)
C8 C13 C14 C17 -52.22(14)
C12 C13 C14 C5 -117.89(14)
C8 C13 C14 C5 60.60(13)
C16 O2 C15 O1 -179.23(15)
C16 O2 C15 C14 1.30(19)
C17 C14 C15 O1 178.30(16)
C5 C14 C15 O1 61.1(2)
C13 C14 C15 O1 -64.7(2)
C17 C14 C15 O2 -2.28(16)
C5 C14 C15 O2 -119.45(14)
C13 C14 C15 O2 114.75(14)
C15 O2 C16 C17 0.30(19)
O2 C16 C17 C18 -178.90(18)
O2 C16 C17 C14 -1.73(17)
C15 C14 C17 C18 -179.75(13)
C5 C14 C17 C18 -55.14(16)
C13 C14 C17 C18 56.61(16)
C15 C14 C17 C16 2.39(16)
C5 C14 C17 C16 127.00(13)
C13 C14 C17 C16 -121.24(13)
C16 C17 C18 C7 175.33(18)
C14 C17 C18 C7 -1.69(19)
C8 C7 C18 C17 -54.71(16)
C6 C7 C18 C17 56.09(17)
